data_1571324
loop_
_publ_author_name
'Jori, Nadir'
'Moreno, Juan J.'
'Shivaraam, R. A. Keerthi'
'Rajeshkumar, Thayalan'
'Scopelliti, Rosario'
'Maron, Laurent'
'Campos, Jes&#xfa;s'
'Mazzanti, Marinella'

_publ_section_title
;
 Iron promoted end-on dinitrogen-bridging in heterobimetallic complexes of
 uranium and lanthanides.
;
_journal_issue 18
_journal_name_full 'Chemical science'
_journal_page_first 6842
_journal_page_last 6852
_journal_paper_doi 10.1039/d4sc01050g
_journal_volume 15
_journal_year 2024
_chemical_formula_moiety 'C38 H102 Dy Fe N5 P4 Si6'
_chemical_formula_sum 'C38 H102 Dy Fe N5 P4 Si6'
_chemical_formula_weight 1140.01
_space_group_crystal_system monoclinic
_space_group_IT_number 14
_space_group_name_Hall '-P 2yn'
_space_group_name_H-M_alt 'P 1 21/n 1'
_atom_sites_solution_hydrogens geom
_atom_sites_solution_primary dual
_atom_sites_solution_secondary difmap
_audit_creation_date 2023-07-25
_audit_creation_method
;
Olex2 1.5
(compiled 2023.03.06 svn.rbb2c1857 for OlexSys, GUI svn.r6748)
;
_audit_update_record
;
2024-02-01 deposited with the CCDC.	2024-04-02 downloaded from the CCDC.
;
_cell_angle_alpha 90
_cell_angle_beta 94.323(4)
_cell_angle_gamma 90
_cell_formula_units_Z 4
_cell_length_a 11.6319(5)
_cell_length_b 18.3899(9)
_cell_length_c 27.7329(15)
_cell_measurement_reflns_used 6482
_cell_measurement_temperature 139.99(10)
_cell_measurement_theta_max 71.6660
_cell_measurement_theta_min 3.9590
_cell_volume 5915.5(5)
_computing_cell_refinement 'CrysAlisPro 1.171.42.93a (Rigaku OD, 2023)'
_computing_data_collection 'CrysAlisPro 1.171.42.93a (Rigaku OD, 2023)'
_computing_data_reduction 'CrysAlisPro 1.171.42.93a (Rigaku OD, 2023)'
_computing_molecular_graphics 'Olex2 1.5 (Dolomanov et al., 2009)'
_computing_publication_material 'Olex2 1.5 (Dolomanov et al., 2009)'
_computing_structure_refinement 'SHELXL 2019/3 (Sheldrick, 2015)'
_computing_structure_solution 'SHELXT 2018/2 (Sheldrick, 2018)'
_diffrn_ambient_environment N~2~
_diffrn_ambient_temperature 139.99(10)
_diffrn_detector 'CCD plate'
_diffrn_detector_area_resol_mean 5.2817
_diffrn_detector_type AtlasS2
_diffrn_measured_fraction_theta_full 0.998
_diffrn_measured_fraction_theta_max 0.981
_diffrn_measurement_details
;
List of Runs (angles in degrees, time in seconds):

  # Type    Start    End  Width  t~exp~   \w     \q     \k     \f   Frames
#--------------------------------------------------------------------------
  1  \w   -111.00 -80.00   1.00    7.50    --  -40.85-151.00  72.00   31
  2  \w    -85.00  -3.00   1.00    7.50    --  -40.85 122.00 -44.00   82
  3  \w    -86.00 -61.00   1.00    7.50    --  -40.85 151.00 116.00   25
  4  \w     58.00  83.00   1.00    7.50    --   40.85-122.00-125.00   25
  5  \w     53.00  78.00   1.00    7.50    --   40.85-151.00  72.00   25
  6  \w     61.00  86.00   1.00   30.00    --  105.46-151.00  72.00   25
  7  \w     84.00 111.00   1.00   30.00    --  105.46-122.00-125.00   27
  8  \w    122.00 170.00   1.00   30.00    --  105.46 122.00 -44.00   48
  9  \w     97.00 123.00   1.00   30.00    --  105.46 151.00 116.00   26
 10  \w    -65.00  31.00   1.00    7.50    --  -40.85  38.00-120.00   96
 11  \w   -110.00 -16.00   1.00    7.50    --  -40.85 -38.00  60.00   94
 12  \w    -32.00  52.00   1.00    7.50    --   40.85 -38.00 -90.00   84
 13  \w     84.00 177.00   1.00   30.00    --  105.46  30.00-180.00   93
 14  \w    152.00 177.00   1.00   30.00    --  105.46  77.00 -60.00   25
 15  \w    104.00 172.00   1.00   30.00    --  105.46 111.00   0.00   68
 16  \w     31.00 134.00   1.00   30.00    --  105.46 -77.00  30.00  103
 17  \w     71.00 130.00   1.00   30.00    --  105.46 -45.00-180.00   59
 18  \w     31.00 126.00   1.00   30.00    --  105.46 -30.00   0.00   95
 19  \w    104.00 132.00   1.00   30.00    --  105.46  77.00 -60.00   28
 20  \w     33.00  58.00   1.00   30.00    --  105.46 -45.00-180.00   25
 21  \w     84.00 109.00   1.00   30.00    --  105.46-111.00 120.00   25
 22  \w     81.00 128.00   1.00   30.00    --  105.46 178.00  60.00   47
 23  \w     33.00 109.00   1.00   30.00    --  105.46-111.00  30.00   76
 24  \w     84.00 109.00   1.00   30.00    --  105.46-111.00  60.00   25
 25  \w     63.00 109.00   1.00   30.00    --  105.46-111.00 -60.00   46
 26  \w    101.00 131.00   1.00   30.00    --  105.46 -45.00-150.00   30
 27  \w     94.00 173.00   1.00   30.00    --  105.46  30.00 -90.00   79
;
_diffrn_measurement_device 'four-circle diffractometer'
_diffrn_measurement_device_type 'SuperNova, Dual, Cu at home/near, AtlasS2'
_diffrn_measurement_method '\w scans'
_diffrn_orient_matrix_type 'CrysAlisPro convention (1999,Acta A55,543-557)'
_diffrn_orient_matrix_UB_11 0.0954132000
_diffrn_orient_matrix_UB_12 -0.0574265000
_diffrn_orient_matrix_UB_13 -0.0035054000
_diffrn_orient_matrix_UB_21 0.0335525000
_diffrn_orient_matrix_UB_22 0.0081049000
_diffrn_orient_matrix_UB_23 0.0545673000
_diffrn_orient_matrix_UB_31 -0.0861240000
_diffrn_orient_matrix_UB_32 -0.0603930000
_diffrn_orient_matrix_UB_33 0.0107929000
_diffrn_radiation_monochromator mirror
_diffrn_radiation_probe x-ray
_diffrn_radiation_type 'Cu K\a'
_diffrn_radiation_wavelength 1.54184
_diffrn_reflns_av_R_equivalents 0.1327
_diffrn_reflns_av_unetI/netI 0.1235
_diffrn_reflns_Laue_measured_fraction_full 0.998
_diffrn_reflns_Laue_measured_fraction_max 0.981
_diffrn_reflns_limit_h_max 12
_diffrn_reflns_limit_h_min -14
_diffrn_reflns_limit_k_max 20
_diffrn_reflns_limit_k_min -22
_diffrn_reflns_limit_l_max 34
_diffrn_reflns_limit_l_min -30
_diffrn_reflns_number 47358
_diffrn_reflns_point_group_measured_fraction_full 0.998
_diffrn_reflns_point_group_measured_fraction_max 0.981
_diffrn_reflns_theta_full 67.684
_diffrn_reflns_theta_max 73.254
_diffrn_reflns_theta_min 4.000
_diffrn_source 'micro-focus sealed X-ray tube'
_diffrn_source_type 'SuperNova (Cu) X-ray Source'
_exptl_absorpt_coefficient_mu 11.048
_exptl_absorpt_correction_T_max 0.687
_exptl_absorpt_correction_T_min 0.123
_exptl_absorpt_correction_type gaussian
_exptl_absorpt_process_details
;
CrysAlisPro 1.171.42.93a (Rigaku Oxford Diffraction, 2023)
Numerical absorption correction based on gaussian integration over
a multifaceted crystal model
Empirical absorption correction using spherical harmonics,
implemented in SCALE3 ABSPACK scaling algorithm.
;
_exptl_crystal_colour 'clear intense orange'
_exptl_crystal_density_diffrn 1.280
_exptl_crystal_description irregular
_exptl_crystal_F_000 2404
_exptl_crystal_size_max 0.256
_exptl_crystal_size_mid 0.127
_exptl_crystal_size_min 0.123
_refine_diff_density_max 1.734
_refine_diff_density_min -0.725
_refine_diff_density_rms 0.109
_refine_ls_extinction_method none
_refine_ls_goodness_of_fit_ref 0.867
_refine_ls_hydrogen_treatment constr
_refine_ls_matrix_type full
_refine_ls_number_parameters 522
_refine_ls_number_reflns 11642
_refine_ls_number_restraints 0
_refine_ls_restrained_S_all 0.867
_refine_ls_R_factor_all 0.1082
_refine_ls_R_factor_gt 0.0603
_refine_ls_shift/su_max 0.001
_refine_ls_shift/su_mean 0.000
_refine_ls_structure_factor_coef Fsqd
_refine_ls_weighting_details 'w=1/[\s^2^(Fo^2^)+(0.0594P)^2^] where P=(Fo^2^+2Fc^2^)/3'
_refine_ls_weighting_scheme calc
_refine_ls_wR_factor_gt 0.1242
_refine_ls_wR_factor_ref 0.1357
_reflns_Friedel_coverage 0.000
_reflns_number_gt 6285
_reflns_number_total 11642
_reflns_threshold_expression 'I > 2\s(I)'
_twin_special_details
;
Component 2 rotated by -177.1416\% 
around [-0.01 1.00 -0.06] (reciprocal) or [-0.02 1.00 -0.03] (direct)
;
_cod_data_source_file d4sc01050g2.cif
_cod_data_source_block nj1187
_cod_depositor_comments 'Adding full bibliography for 1571317--1571325.cif.'
_cod_database_code 1571324
_shelx_shelxl_version_number 2019/3
_chemical_oxdiff_formula 'C38 H102 N5 P4 Si6 Fe1 Dy1'
_shelx_space_group_comment
;
The symmetry employed for this shelxl refinement is uniquely defined
by the following loop, which should always be used as a source of
symmetry information in preference to the above space-group names.
They are only intended as comments.
;
_shelx_estimated_absorpt_t_max 0.344
_shelx_estimated_absorpt_t_min 0.164
_olex2_refinement_description
;
1. Fixed Uiso
 At 1.2 times of:
  All C(H,H) groups
 At 1.5 times of:
  All C(H,H,H) groups
2.a Secondary CH2 refined with riding coordinates:
 C20(H20A,H20B), C22(H22A,H22B), C23(H23A,H23B), C24(H24A,H24B), C25(H25A,
 H25B), C27(H27A,H27B), C30(H30A,H30B), C32(H32A,H32B), C33(H33A,H33B),
 C34(H34A,H34B), C35(H35A,H35B), C37(H37A,H37B)
2.b Idealised Me refined as rotating group:
 C1(H1A,H1B,H1C), C2(H2A,H2B,H2C), C3(H3A,H3B,H3C), C4(H4A,H4B,H4C), C5(H5A,
 H5B,H5C), C6(H6A,H6B,H6C), C7(H7A,H7B,H7C), C8(H8A,H8B,H8C), C9(H9A,H9B,H9C),
 C10(H10A,H10B,H10C), C11(H11A,H11B,H11C), C12(H12A,H12B,H12C), C13(H13A,H13B,
 H13C), C14(H14A,H14B,H14C), C15(H15A,H15B,H15C), C16(H16A,H16B,H16C), C17(H17A,
 H17B,H17C), C18(H18A,H18B,H18C), C19(H19A,H19B,H19C), C21(H21A,H21B,H21C),
 C26(H26A,H26B,H26C), C28(H28A,H28B,H28C), C29(H29A,H29B,H29C), C31(H31A,H31B,
 H31C), C36(H36A,H36B,H36C), C38(H38A,H38B,H38C)
;
_olex2_submission_special_instructions 'No special instructions were received'
_oxdiff_exptl_absorpt_empirical_details
;
Empirical correction (ABSPACK) includes:
- Absorption correction using spherical harmonics
- Frame scaling
- Detector area scaling
- B-factor correction
;
_oxdiff_exptl_absorpt_empirical_full_max 6.527
_oxdiff_exptl_absorpt_empirical_full_min 0.197
_oxdiff_twin_integration_method simultaneous
_oxdiff_twin_items 2

loop_
_space_group_symop_operation_xyz
'x, y, z'
'-x+1/2, y+1/2, -z+1/2'
'-x, -y, -z'
'x-1/2, -y-1/2, z-1/2'

loop_
_atom_site_label
_atom_site_type_symbol
_atom_site_fract_x
_atom_site_fract_y
_atom_site_fract_z
_atom_site_U_iso_or_equiv
_atom_site_adp_type
_atom_site_occupancy
_atom_site_site_symmetry_order
_atom_site_calc_flag
_atom_site_refinement_flags_posn
_atom_site_refinement_flags_adp
_atom_site_refinement_flags_occupancy
_atom_site_disorder_assembly
_atom_site_disorder_group
Dy1 Dy 0.27253(3) 0.72914(2) 0.39368(2) 0.03429(11) Uani 1 1 d . . . . .
Fe1 Fe 0.27433(7) 0.77410(6) 0.58269(3) 0.0314(2) Uani 1 1 d . . . . .
P1 P 0.08173(13) 0.78262(10) 0.57635(7) 0.0387(4) Uani 1 1 d . . . . .
P2 P 0.26187(15) 0.87433(10) 0.62740(7) 0.0384(4) Uani 1 1 d . . . . .
P3 P 0.28380(15) 0.67285(10) 0.62550(7) 0.0371(4) Uani 1 1 d . . . . .
P4 P 0.46648(13) 0.77062(10) 0.59149(6) 0.0354(3) Uani 1 1 d . . . . .
Si1 Si 0.22147(16) 0.56224(11) 0.32880(8) 0.0438(5) Uani 1 1 d . . . . .
Si2 Si 0.05589(16) 0.60846(11) 0.39839(8) 0.0447(5) Uani 1 1 d . . . . .
Si3 Si 0.06596(18) 0.83472(12) 0.32417(8) 0.0495(5) Uani 1 1 d . . . . .
Si4 Si 0.24145(17) 0.91188(10) 0.38898(8) 0.0428(5) Uani 1 1 d . . . . .
Si5 Si 0.54029(16) 0.66228(11) 0.40196(7) 0.0417(5) Uani 1 1 d . . . . .
Si6 Si 0.50921(17) 0.77377(12) 0.32472(8) 0.0485(5) Uani 1 1 d . . . . .
N1 N 0.2791(4) 0.7471(3) 0.4794(2) 0.0391(14) Uani 1 1 d . . . . .
N2 N 0.2778(4) 0.7616(3) 0.5204(2) 0.0338(12) Uani 1 1 d . . . . .
N3 N 0.1779(4) 0.6252(3) 0.3698(2) 0.0382(13) Uani 1 1 d . . . . .
N4 N 0.1867(4) 0.8324(3) 0.3650(2) 0.0367(13) Uani 1 1 d . . . . .
N5 N 0.4518(4) 0.7233(3) 0.37002(19) 0.0377(12) Uani 1 1 d . . . . .
C1 C 0.3029(7) 0.4857(4) 0.3592(3) 0.064(3) Uani 1 1 d . . . . .
H1A H 0.373982 0.504341 0.376021 0.097 Uiso 1 1 calc R U . . .
H1B H 0.322058 0.449781 0.335018 0.097 Uiso 1 1 calc R U . . .
H1C H 0.255353 0.462770 0.382682 0.097 Uiso 1 1 calc R U . . .
C2 C 0.3116(7) 0.6033(4) 0.2828(3) 0.054(2) Uani 1 1 d . . . . .
H2A H 0.265875 0.639361 0.263693 0.080 Uiso 1 1 calc R U . . .
H2B H 0.337056 0.565123 0.261438 0.080 Uiso 1 1 calc R U . . .
H2C H 0.379040 0.627104 0.299267 0.080 Uiso 1 1 calc R U . . .
C3 C 0.0998(7) 0.5176(5) 0.2922(3) 0.069(3) Uani 1 1 d . . . . .
H3A H 0.054730 0.488174 0.313383 0.104 Uiso 1 1 calc R U . . .
H3B H 0.130694 0.486274 0.267630 0.104 Uiso 1 1 calc R U . . .
H3C H 0.050175 0.554905 0.276250 0.104 Uiso 1 1 calc R U . . .
C4 C 0.0597(7) 0.5203(5) 0.4313(3) 0.062(2) Uani 1 1 d . . . . .
H4A H 0.059236 0.480250 0.408034 0.093 Uiso 1 1 calc R U . . .
H4B H -0.008038 0.516569 0.450159 0.093 Uiso 1 1 calc R U . . .
H4C H 0.129884 0.517769 0.453138 0.093 Uiso 1 1 calc R U . . .
C5 C 0.0373(6) 0.6815(5) 0.4445(3) 0.057(2) Uani 1 1 d . . . . .
H5A H 0.095882 0.675552 0.471575 0.086 Uiso 1 1 calc R U . . .
H5B H -0.039607 0.677612 0.456476 0.086 Uiso 1 1 calc R U . . .
H5C H 0.046093 0.729269 0.429658 0.086 Uiso 1 1 calc R U . . .
C6 C -0.0813(6) 0.6084(5) 0.3594(3) 0.060(2) Uani 1 1 d . . . . .
H6A H -0.085395 0.652297 0.339271 0.090 Uiso 1 1 calc R U . . .
H6B H -0.146625 0.607691 0.379752 0.090 Uiso 1 1 calc R U . . .
H6C H -0.084320 0.565284 0.338593 0.090 Uiso 1 1 calc R U . . .
C7 C -0.0727(6) 0.8346(5) 0.3541(3) 0.064(2) Uani 1 1 d . . . . .
H7A H -0.074575 0.792583 0.375826 0.095 Uiso 1 1 calc R U . . .
H7B H -0.137494 0.831638 0.329489 0.095 Uiso 1 1 calc R U . . .
H7C H -0.078826 0.879458 0.372845 0.095 Uiso 1 1 calc R U . . .
C8 C 0.0596(8) 0.9165(5) 0.2835(3) 0.069(3) Uani 1 1 d . . . . .
H8A H 0.053117 0.960608 0.303010 0.103 Uiso 1 1 calc R U . . .
H8B H -0.007648 0.912717 0.260155 0.103 Uiso 1 1 calc R U . . .
H8C H 0.129908 0.918954 0.266252 0.103 Uiso 1 1 calc R U . . .
C9 C 0.0630(7) 0.7555(4) 0.2814(3) 0.062(2) Uani 1 1 d . . . . .
H9A H 0.119853 0.763186 0.257574 0.094 Uiso 1 1 calc R U . . .
H9B H -0.014015 0.751121 0.264797 0.094 Uiso 1 1 calc R U . . .
H9C H 0.081772 0.710810 0.299613 0.094 Uiso 1 1 calc R U . . .
C10 C 0.1336(7) 0.9662(4) 0.4201(3) 0.059(2) Uani 1 1 d . . . . .
H10A H 0.073364 0.983541 0.396300 0.089 Uiso 1 1 calc R U . . .
H10B H 0.171996 1.007909 0.436392 0.089 Uiso 1 1 calc R U . . .
H10C H 0.098885 0.935671 0.444100 0.089 Uiso 1 1 calc R U . . .
C11 C 0.3637(6) 0.8944(4) 0.4360(3) 0.0461(18) Uani 1 1 d . . . . .
H11A H 0.332469 0.880165 0.466455 0.069 Uiso 1 1 calc R U . . .
H11B H 0.409772 0.938725 0.441030 0.069 Uiso 1 1 calc R U . . .
H11C H 0.412366 0.855205 0.424943 0.069 Uiso 1 1 calc R U . . .
C12 C 0.3018(8) 0.9752(4) 0.3447(3) 0.061(2) Uani 1 1 d . . . . .
H12A H 0.350097 0.947811 0.323634 0.091 Uiso 1 1 calc R U . . .
H12B H 0.348480 1.012474 0.362195 0.091 Uiso 1 1 calc R U . . .
H12C H 0.238533 0.998452 0.325118 0.091 Uiso 1 1 calc R U . . .
C13 C 0.4581(6) 0.6203(4) 0.4519(3) 0.053(2) Uani 1 1 d . . . . .
H13A H 0.432907 0.658868 0.473117 0.080 Uiso 1 1 calc R U . . .
H13B H 0.508482 0.586414 0.470756 0.080 Uiso 1 1 calc R U . . .
H13C H 0.390602 0.594165 0.437486 0.080 Uiso 1 1 calc R U . . .
C14 C 0.6729(6) 0.7052(5) 0.4325(3) 0.060(2) Uani 1 1 d . . . . .
H14A H 0.723588 0.721610 0.408050 0.090 Uiso 1 1 calc R U . . .
H14B H 0.713651 0.669476 0.453752 0.090 Uiso 1 1 calc R U . . .
H14C H 0.650655 0.746898 0.451768 0.090 Uiso 1 1 calc R U . . .
C15 C 0.5900(6) 0.5829(4) 0.3666(3) 0.0460(18) Uani 1 1 d . . . . .
H15A H 0.618565 0.544521 0.388884 0.069 Uiso 1 1 calc R U . . .
H15B H 0.652108 0.598470 0.346895 0.069 Uiso 1 1 calc R U . . .
H15C H 0.525419 0.564213 0.345420 0.069 Uiso 1 1 calc R U . . .
C16 C 0.5848(7) 0.8580(4) 0.3485(3) 0.062(2) Uani 1 1 d . . . . .
H16A H 0.528209 0.891822 0.360350 0.092 Uiso 1 1 calc R U . . .
H16B H 0.624291 0.881130 0.322585 0.092 Uiso 1 1 calc R U . . .
H16C H 0.641340 0.844953 0.375120 0.092 Uiso 1 1 calc R U . . .
C17 C 0.6209(7) 0.7246(5) 0.2914(3) 0.062(2) Uani 1 1 d . . . . .
H17A H 0.685589 0.710727 0.314189 0.094 Uiso 1 1 calc R U . . .
H17B H 0.648605 0.756656 0.266511 0.094 Uiso 1 1 calc R U . . .
H17C H 0.586561 0.680899 0.276082 0.094 Uiso 1 1 calc R U . . .
C18 C 0.3953(8) 0.8012(4) 0.2767(3) 0.062(2) Uani 1 1 d . . . . .
H18A H 0.367995 0.758083 0.258490 0.094 Uiso 1 1 calc R U . . .
H18B H 0.427709 0.836073 0.254746 0.094 Uiso 1 1 calc R U . . .
H18C H 0.330671 0.823678 0.291869 0.094 Uiso 1 1 calc R U . . .
C19 C -0.0549(8) 0.6797(5) 0.6232(4) 0.075(3) Uani 1 1 d . . . . .
H19A H -0.111965 0.640686 0.618160 0.113 Uiso 1 1 calc R U . . .
H19B H -0.087697 0.719489 0.641204 0.113 Uiso 1 1 calc R U . . .
H19C H 0.013991 0.660833 0.641542 0.113 Uiso 1 1 calc R U . . .
C20 C -0.0228(6) 0.7073(4) 0.5751(3) 0.055(2) Uani 1 1 d . . . . .
H20A H -0.094116 0.723362 0.556375 0.066 Uiso 1 1 calc R U . . .
H20B H 0.009169 0.666204 0.557317 0.066 Uiso 1 1 calc R U . . .
C21 C -0.0945(6) 0.8469(5) 0.5096(3) 0.064(2) Uani 1 1 d . . . . .
H21A H -0.104921 0.884872 0.484830 0.097 Uiso 1 1 calc R U . . .
H21B H -0.130926 0.862263 0.538659 0.097 Uiso 1 1 calc R U . . .
H21C H -0.130158 0.801677 0.497262 0.097 Uiso 1 1 calc R U . . .
C22 C 0.0325(6) 0.8346(4) 0.5219(3) 0.0459(18) Uani 1 1 d . . . . .
H22A H 0.069621 0.883036 0.524679 0.055 Uiso 1 1 calc R U . . .
H22B H 0.063281 0.809978 0.493907 0.055 Uiso 1 1 calc R U . . .
C23 C 0.0309(6) 0.8402(4) 0.6246(3) 0.0488(19) Uani 1 1 d . . . . .
H23A H -0.050033 0.855342 0.616604 0.059 Uiso 1 1 calc R U . . .
H23B H 0.035265 0.813604 0.655723 0.059 Uiso 1 1 calc R U . . .
C24 C 0.1095(6) 0.9058(4) 0.6279(3) 0.0481(18) Uani 1 1 d . . . . .
H24A H 0.098960 0.932911 0.658084 0.058 Uiso 1 1 calc R U . . .
H24B H 0.090401 0.938607 0.600174 0.058 Uiso 1 1 calc R U . . .
C25 C 0.2961(6) 0.8688(4) 0.6937(3) 0.0452(18) Uani 1 1 d . . . . .
H25A H 0.242826 0.833059 0.706689 0.054 Uiso 1 1 calc R U . . .
H25B H 0.374987 0.848740 0.699305 0.054 Uiso 1 1 calc R U . . .
C26 C 0.2905(8) 0.9382(5) 0.7236(3) 0.066(2) Uani 1 1 d . . . . .
H26A H 0.216631 0.962584 0.715607 0.098 Uiso 1 1 calc R U . . .
H26B H 0.353746 0.970596 0.716318 0.098 Uiso 1 1 calc R U . . .
H26C H 0.297478 0.925835 0.758073 0.098 Uiso 1 1 calc R U . . .
C27 C 0.3309(7) 0.9609(4) 0.6121(3) 0.053(2) Uani 1 1 d . . . . .
H27A H 0.309910 0.998812 0.635258 0.064 Uiso 1 1 calc R U . . .
H27B H 0.415632 0.954831 0.615755 0.064 Uiso 1 1 calc R U . . .
C28 C 0.2955(8) 0.9865(4) 0.5608(3) 0.064(2) Uani 1 1 d . . . . .
H28A H 0.303849 0.946273 0.538089 0.096 Uiso 1 1 calc R U . . .
H28B H 0.344992 1.026993 0.552380 0.096 Uiso 1 1 calc R U . . .
H28C H 0.214975 1.002589 0.558810 0.096 Uiso 1 1 calc R U . . .
C29 C 0.2598(7) 0.5707(4) 0.5496(3) 0.053(2) Uani 1 1 d . . . . .
H29A H 0.248180 0.612430 0.527853 0.080 Uiso 1 1 calc R U . . .
H29B H 0.215809 0.529003 0.536112 0.080 Uiso 1 1 calc R U . . .
H29C H 0.341891 0.558257 0.553251 0.080 Uiso 1 1 calc R U . . .
C30 C 0.2181(6) 0.5900(4) 0.5992(3) 0.0486(19) Uani 1 1 d . . . . .
H30A H 0.235801 0.548960 0.621691 0.058 Uiso 1 1 calc R U . . .
H30B H 0.133371 0.596200 0.595927 0.058 Uiso 1 1 calc R U . . .
C31 C 0.2348(7) 0.5969(4) 0.7137(3) 0.055(2) Uani 1 1 d . . . . .
H31A H 0.172249 0.567867 0.697797 0.083 Uiso 1 1 calc R U . . .
H31B H 0.219865 0.604894 0.747577 0.083 Uiso 1 1 calc R U . . .
H31C H 0.308042 0.570991 0.712097 0.083 Uiso 1 1 calc R U . . .
C32 C 0.2414(7) 0.6697(4) 0.6882(3) 0.0464(18) Uani 1 1 d . . . . .
H32A H 0.296326 0.700572 0.708047 0.056 Uiso 1 1 calc R U . . .
H32B H 0.164722 0.692971 0.688489 0.056 Uiso 1 1 calc R U . . .
C33 C 0.4360(6) 0.6413(4) 0.6362(3) 0.0470(18) Uani 1 1 d . . . . .
H33A H 0.467743 0.656826 0.668701 0.056 Uiso 1 1 calc R U . . .
H33B H 0.438913 0.587521 0.634777 0.056 Uiso 1 1 calc R U . . .
C34 C 0.5095(6) 0.6743(4) 0.5968(3) 0.0466(18) Uani 1 1 d . . . . .
H34A H 0.493408 0.648917 0.565530 0.056 Uiso 1 1 calc R U . . .
H34B H 0.592800 0.670107 0.606647 0.056 Uiso 1 1 calc R U . . .
C35 C 0.5501(6) 0.7993(4) 0.5410(3) 0.0451(18) Uani 1 1 d . . . . .
H35A H 0.625557 0.774104 0.544050 0.054 Uiso 1 1 calc R U . . .
H35B H 0.508920 0.783025 0.510355 0.054 Uiso 1 1 calc R U . . .
C36 C 0.5715(7) 0.8806(5) 0.5378(3) 0.059(2) Uani 1 1 d . . . . .
H36A H 0.605738 0.891577 0.507354 0.089 Uiso 1 1 calc R U . . .
H36B H 0.624390 0.895901 0.565048 0.089 Uiso 1 1 calc R U . . .
H36C H 0.498294 0.906659 0.538750 0.089 Uiso 1 1 calc R U . . .
C37 C 0.5509(6) 0.8097(4) 0.6435(3) 0.0467(18) Uani 1 1 d . . . . .
H37A H 0.537935 0.862882 0.643141 0.056 Uiso 1 1 calc R U . . .
H37B H 0.519723 0.790483 0.673211 0.056 Uiso 1 1 calc R U . . .
C38 C 0.6823(6) 0.7964(5) 0.6475(3) 0.062(2) Uani 1 1 d . . . . .
H38A H 0.715584 0.816018 0.618785 0.094 Uiso 1 1 calc R U . . .
H38B H 0.697477 0.744003 0.649710 0.094 Uiso 1 1 calc R U . . .
H38C H 0.717208 0.820593 0.676457 0.094 Uiso 1 1 calc R U . . .

loop_
_atom_site_aniso_label
_atom_site_aniso_U_11
_atom_site_aniso_U_22
_atom_site_aniso_U_33
_atom_site_aniso_U_23
_atom_site_aniso_U_13
_atom_site_aniso_U_12
Dy1 0.02779(17) 0.0306(2) 0.0445(2) -0.0013(2) 0.00302(14) -0.00022(19)
Fe1 0.0261(4) 0.0276(5) 0.0406(5) 0.0010(5) 0.0025(4) -0.0004(4)
P1 0.0260(7) 0.0364(10) 0.0537(11) -0.0024(8) 0.0018(7) 0.0017(7)
P2 0.0368(9) 0.0313(9) 0.0466(11) -0.0005(8) 0.0006(8) 0.0019(7)
P3 0.0373(9) 0.0300(9) 0.0442(11) 0.0034(8) 0.0042(7) -0.0005(7)
P4 0.0264(7) 0.0345(8) 0.0454(9) 0.0024(9) 0.0027(6) -0.0010(8)
Si1 0.0336(9) 0.0345(10) 0.0636(14) -0.0102(9) 0.0063(9) -0.0011(8)
Si2 0.0291(9) 0.0465(12) 0.0585(13) -0.0143(10) 0.0041(8) -0.0073(8)
Si3 0.0422(11) 0.0450(12) 0.0596(14) 0.0004(10) -0.0084(9) 0.0051(9)
Si4 0.0450(11) 0.0314(10) 0.0512(12) -0.0002(9) -0.0011(9) 0.0064(8)
Si5 0.0294(9) 0.0426(11) 0.0535(12) -0.0040(9) 0.0070(8) 0.0002(8)
Si6 0.0459(10) 0.0367(10) 0.0654(13) -0.0004(11) 0.0208(9) -0.0043(10)
N1 0.020(2) 0.045(4) 0.053(4) 0.004(3) 0.005(2) -0.010(2)
N2 0.028(3) 0.026(3) 0.048(3) 0.003(3) 0.000(2) -0.009(2)
N3 0.026(3) 0.029(3) 0.060(4) -0.006(3) 0.004(2) -0.001(2)
N4 0.030(3) 0.036(3) 0.044(3) -0.001(3) 0.003(2) 0.001(2)
N5 0.038(3) 0.027(3) 0.048(3) -0.001(3) 0.007(2) -0.003(3)
C1 0.048(5) 0.038(4) 0.111(8) 0.002(5) 0.029(5) 0.001(4)
C2 0.052(5) 0.054(5) 0.055(5) -0.012(4) 0.008(4) 0.007(4)
C3 0.043(5) 0.076(6) 0.090(7) -0.036(5) 0.008(4) -0.005(4)
C4 0.057(5) 0.064(6) 0.065(6) -0.005(4) 0.006(4) -0.013(4)
C5 0.034(4) 0.068(6) 0.072(6) -0.019(5) 0.007(4) -0.004(4)
C6 0.041(4) 0.060(5) 0.078(6) -0.017(5) -0.004(4) -0.012(4)
C7 0.032(4) 0.069(6) 0.089(7) 0.005(5) 0.001(4) 0.008(4)
C8 0.070(6) 0.055(5) 0.077(7) 0.010(5) -0.019(5) 0.008(5)
C9 0.063(5) 0.058(6) 0.063(5) -0.008(4) -0.017(4) -0.005(4)
C10 0.053(5) 0.041(4) 0.084(6) -0.014(4) 0.001(4) 0.029(4)
C11 0.044(4) 0.042(4) 0.052(5) 0.003(3) 0.002(3) -0.010(3)
C12 0.071(6) 0.040(5) 0.071(6) 0.010(4) -0.001(4) -0.002(4)
C13 0.037(4) 0.055(5) 0.069(6) 0.004(4) 0.014(4) 0.010(4)
C14 0.036(4) 0.077(6) 0.068(6) -0.018(5) 0.007(4) -0.002(4)
C15 0.038(4) 0.041(4) 0.059(5) 0.001(4) 0.007(3) 0.002(3)
C16 0.038(4) 0.049(5) 0.102(7) -0.001(5) 0.029(4) -0.010(4)
C17 0.072(5) 0.048(5) 0.073(6) 0.005(5) 0.039(4) 0.000(5)
C18 0.081(6) 0.046(5) 0.060(5) 0.006(4) 0.009(4) -0.008(4)
C19 0.053(5) 0.050(5) 0.125(9) -0.008(6) 0.025(5) -0.008(4)
C20 0.040(4) 0.046(5) 0.079(6) 0.003(4) 0.000(4) -0.003(3)
C21 0.041(4) 0.067(6) 0.083(6) 0.002(5) -0.009(4) 0.018(4)
C22 0.042(4) 0.036(4) 0.058(5) -0.010(3) -0.010(3) 0.009(3)
C23 0.030(4) 0.047(5) 0.069(5) -0.002(4) 0.003(3) 0.007(3)
C24 0.039(4) 0.046(4) 0.059(5) -0.011(4) -0.001(3) 0.012(3)
C25 0.047(4) 0.033(4) 0.055(5) -0.003(3) -0.001(3) 0.005(3)
C26 0.083(6) 0.051(5) 0.060(6) -0.018(4) -0.004(5) 0.007(5)
C27 0.064(5) 0.033(4) 0.061(5) -0.001(4) -0.004(4) -0.010(4)
C28 0.079(6) 0.044(5) 0.068(6) 0.016(4) 0.008(5) 0.000(4)
C29 0.065(5) 0.043(5) 0.052(5) -0.006(4) -0.001(4) -0.001(4)
C30 0.042(4) 0.037(4) 0.068(5) -0.005(4) 0.010(4) -0.001(3)
C31 0.061(5) 0.050(5) 0.056(5) 0.010(4) 0.006(4) -0.003(4)
C32 0.057(5) 0.040(4) 0.042(4) 0.007(3) 0.008(3) 0.000(4)
C33 0.047(4) 0.033(4) 0.060(5) 0.002(3) 0.000(4) 0.005(3)
C34 0.034(4) 0.044(4) 0.063(5) 0.000(4) 0.009(3) 0.005(3)
C35 0.029(3) 0.055(5) 0.051(4) 0.005(4) 0.005(3) -0.010(3)
C36 0.044(4) 0.069(6) 0.064(6) 0.015(5) -0.001(4) -0.013(4)
C37 0.039(4) 0.055(5) 0.046(4) 0.003(4) -0.002(3) -0.006(4)
C38 0.032(4) 0.089(7) 0.065(5) -0.008(5) 0.000(4) 0.002(4)

loop_
_atom_type_symbol
_atom_type_description
_atom_type_scat_dispersion_real
_atom_type_scat_dispersion_imag
_atom_type_scat_source
C C 0.0181 0.0091 'International Tables Vol C Tables 4.2.6.8 and 6.1.1.4'
H H 0.0000 0.0000 'International Tables Vol C Tables 4.2.6.8 and 6.1.1.4'
Dy Dy -9.8046 9.8477 'International Tables Vol C Tables 4.2.6.8 and 6.1.1.4'
Fe Fe -1.1336 3.1974 'International Tables Vol C Tables 4.2.6.8 and 6.1.1.4'
N N 0.0311 0.0180 'International Tables Vol C Tables 4.2.6.8 and 6.1.1.4'
P P 0.2955 0.4335 'International Tables Vol C Tables 4.2.6.8 and 6.1.1.4'
Si Si 0.2541 0.3302 'International Tables Vol C Tables 4.2.6.8 and 6.1.1.4'

loop_
_exptl_crystal_face_index_h
_exptl_crystal_face_index_k
_exptl_crystal_face_index_l
_exptl_crystal_face_perp_dist
2 2 -1 0.0627
-2 -2 1 0.0645
-1 1 0 0.1181
-2 1 0 0.1062
1 -2 2 0.1021
-2 1 -2 0.0956
-1 2 -2 0.1118
-1 -11 8 0.0897
0 0 1 0.0611
0 0 -1 0.0649
-3 -4 16 0.0606
3 4 -16 0.0701
-4 8 9 0.1064
-1 1 2 0.0973
0 -2 -1 0.1105
-5 2 -13 0.0726
-3 5 -14 0.0788
1 -7 14 0.0717
0 3 -17 0.0614
-3 -1 -16 0.0667
2 -1 -17 0.0625
-1 -7 -15 0.0793
1 -2 -2 0.1124
1 -1 17 0.0573
-3 3 16 0.0710

loop_
_geom_angle_atom_site_label_1
_geom_angle_atom_site_label_2
_geom_angle_atom_site_label_3
_geom_angle
_geom_angle_site_symmetry_1
_geom_angle_site_symmetry_3
_geom_angle_publ_flag
Si2 Dy1 Si4 125.33(5) . . ?
Si5 Dy1 Si2 116.83(5) . . ?
Si5 Dy1 Si4 117.70(5) . . ?
N1 Dy1 Si2 91.16(12) . . ?
N1 Dy1 Si4 84.06(14) . . ?
N1 Dy1 Si5 91.31(13) . . ?
N3 Dy1 Si2 27.43(14) . . ?
N3 Dy1 Si4 140.76(14) . . ?
N3 Dy1 Si5 97.95(14) . . ?
N3 Dy1 N1 112.52(19) . . ?
N4 Dy1 Si2 104.80(14) . . ?
N4 Dy1 Si4 26.97(14) . . ?
N4 Dy1 Si5 135.87(14) . . ?
N4 Dy1 N1 102.29(19) . . ?
N4 Dy1 N3 114.31(18) . . ?
N5 Dy1 Si2 134.19(15) . . ?
N5 Dy1 Si4 97.81(15) . . ?
N5 Dy1 Si5 27.98(14) . . ?
N5 Dy1 N1 109.72(18) . . ?
N5 Dy1 N3 108.34(19) . . ?
N5 Dy1 N4 109.5(2) . . ?
P2 Fe1 P1 83.07(7) . . ?
P3 Fe1 P1 96.34(7) . . ?
P3 Fe1 P2 113.61(7) . . ?
P3 Fe1 P4 84.72(7) . . ?
P4 Fe1 P1 177.05(9) . . ?
P4 Fe1 P2 93.98(8) . . ?
N2 Fe1 P1 91.66(17) . . ?
N2 Fe1 P2 131.70(18) . . ?
N2 Fe1 P3 114.69(18) . . ?
N2 Fe1 P4 90.39(17) . . ?
C20 P1 Fe1 127.2(3) . . ?
C22 P1 Fe1 110.4(2) . . ?
C22 P1 C20 102.2(4) . . ?
C23 P1 Fe1 111.0(2) . . ?
C23 P1 C20 101.5(4) . . ?
C23 P1 C22 101.5(3) . . ?
C24 P2 Fe1 111.2(2) . . ?
C25 P2 Fe1 119.2(2) . . ?
C25 P2 C24 98.2(3) . . ?
C27 P2 Fe1 122.5(3) . . ?
C27 P2 C24 99.4(4) . . ?
C27 P2 C25 102.1(3) . . ?
C30 P3 Fe1 119.1(3) . . ?
C30 P3 C32 102.5(4) . . ?
C30 P3 C33 99.6(3) . . ?
C32 P3 Fe1 121.9(2) . . ?
C32 P3 C33 99.1(4) . . ?
C33 P3 Fe1 110.9(2) . . ?
C34 P4 Fe1 107.5(2) . . ?
C35 P4 Fe1 119.4(2) . . ?
C35 P4 C34 100.4(3) . . ?
C37 P4 Fe1 123.3(2) . . ?
C37 P4 C34 100.8(4) . . ?
C37 P4 C35 101.8(3) . . ?
N3 Si1 C1 111.9(4) . . ?
N3 Si1 C2 112.7(3) . . ?
N3 Si1 C3 113.9(3) . . ?
C1 Si1 C2 108.8(4) . . ?
C1 Si1 C3 104.6(4) . . ?
C3 Si1 C2 104.3(4) . . ?
N3 Si2 Dy1 38.00(19) . . ?
N3 Si2 C4 113.3(3) . . ?
N3 Si2 C5 109.3(3) . . ?
N3 Si2 C6 115.9(4) . . ?
C4 Si2 Dy1 127.1(3) . . ?
C4 Si2 C5 106.7(4) . . ?
C4 Si2 C6 105.9(4) . . ?
C5 Si2 Dy1 71.4(2) . . ?
C6 Si2 Dy1 126.1(3) . . ?
C6 Si2 C5 105.0(4) . . ?
N4 Si3 C7 113.1(3) . . ?
N4 Si3 C8 113.8(3) . . ?
N4 Si3 C9 111.6(3) . . ?
C7 Si3 C8 105.8(4) . . ?
C7 Si3 C9 107.7(4) . . ?
C9 Si3 C8 104.2(4) . . ?
N4 Si4 Dy1 36.91(19) . . ?
N4 Si4 C10 113.2(3) . . ?
N4 Si4 C11 111.3(3) . . ?
N4 Si4 C12 115.2(3) . . ?
C10 Si4 Dy1 126.0(3) . . ?
C10 Si4 C11 105.6(4) . . ?
C10 Si4 C12 105.7(4) . . ?
C11 Si4 Dy1 74.4(2) . . ?
C12 Si4 Dy1 126.9(3) . . ?
C12 Si4 C11 105.1(4) . . ?
N5 Si5 Dy1 37.49(18) . . ?
N5 Si5 C13 108.9(3) . . ?
N5 Si5 C14 113.4(3) . . ?
N5 Si5 C15 115.7(3) . . ?
C13 Si5 Dy1 71.5(2) . . ?
C14 Si5 Dy1 127.3(3) . . ?
C14 Si5 C13 106.4(4) . . ?
C15 Si5 Dy1 125.0(2) . . ?
C15 Si5 C13 104.9(4) . . ?
C15 Si5 C14 106.8(3) . . ?
N5 Si6 C16 112.5(3) . . ?
N5 Si6 C17 114.6(3) . . ?
N5 Si6 C18 111.6(3) . . ?
C16 Si6 C17 104.3(4) . . ?
C18 Si6 C16 108.4(4) . . ?
C18 Si6 C17 104.9(4) . . ?
N2 N1 Dy1 174.1(5) . . ?
N1 N2 Fe1 174.3(5) . . ?
Si1 N3 Dy1 126.5(3) . . ?
Si2 N3 Dy1 114.6(3) . . ?
Si2 N3 Si1 118.8(3) . . ?
Si3 N4 Dy1 124.3(3) . . ?
Si4 N4 Dy1 116.1(3) . . ?
Si4 N4 Si3 119.5(3) . . ?
Si5 N5 Dy1 114.5(3) . . ?
Si5 N5 Si6 118.2(3) . . ?
Si6 N5 Dy1 127.3(3) . . ?
Si1 C1 H1A 109.5 . . ?
Si1 C1 H1B 109.5 . . ?
Si1 C1 H1C 109.5 . . ?
H1A C1 H1B 109.5 . . ?
H1A C1 H1C 109.5 . . ?
H1B C1 H1C 109.5 . . ?
Si1 C2 H2A 109.5 . . ?
Si1 C2 H2B 109.5 . . ?
Si1 C2 H2C 109.5 . . ?
H2A C2 H2B 109.5 . . ?
H2A C2 H2C 109.5 . . ?
H2B C2 H2C 109.5 . . ?
Si1 C3 H3A 109.5 . . ?
Si1 C3 H3B 109.5 . . ?
Si1 C3 H3C 109.5 . . ?
H3A C3 H3B 109.5 . . ?
H3A C3 H3C 109.5 . . ?
H3B C3 H3C 109.5 . . ?
Si2 C4 H4A 109.5 . . ?
Si2 C4 H4B 109.5 . . ?
Si2 C4 H4C 109.5 . . ?
H4A C4 H4B 109.5 . . ?
H4A C4 H4C 109.5 . . ?
H4B C4 H4C 109.5 . . ?
Si2 C5 H5A 109.5 . . ?
Si2 C5 H5B 109.5 . . ?
Si2 C5 H5C 109.5 . . ?
H5A C5 H5B 109.5 . . ?
H5A C5 H5C 109.5 . . ?
H5B C5 H5C 109.5 . . ?
Si2 C6 H6A 109.5 . . ?
Si2 C6 H6B 109.5 . . ?
Si2 C6 H6C 109.5 . . ?
H6A C6 H6B 109.5 . . ?
H6A C6 H6C 109.5 . . ?
H6B C6 H6C 109.5 . . ?
Si3 C7 H7A 109.5 . . ?
Si3 C7 H7B 109.5 . . ?
Si3 C7 H7C 109.5 . . ?
H7A C7 H7B 109.5 . . ?
H7A C7 H7C 109.5 . . ?
H7B C7 H7C 109.5 . . ?
Si3 C8 H8A 109.5 . . ?
Si3 C8 H8B 109.5 . . ?
Si3 C8 H8C 109.5 . . ?
H8A C8 H8B 109.5 . . ?
H8A C8 H8C 109.5 . . ?
H8B C8 H8C 109.5 . . ?
Si3 C9 H9A 109.5 . . ?
Si3 C9 H9B 109.5 . . ?
Si3 C9 H9C 109.5 . . ?
H9A C9 H9B 109.5 . . ?
H9A C9 H9C 109.5 . . ?
H9B C9 H9C 109.5 . . ?
Si4 C10 H10A 109.5 . . ?
Si4 C10 H10B 109.5 . . ?
Si4 C10 H10C 109.5 . . ?
H10A C10 H10B 109.5 . . ?
H10A C10 H10C 109.5 . . ?
H10B C10 H10C 109.5 . . ?
Si4 C11 H11A 109.5 . . ?
Si4 C11 H11B 109.5 . . ?
Si4 C11 H11C 109.5 . . ?
H11A C11 H11B 109.5 . . ?
H11A C11 H11C 109.5 . . ?
H11B C11 H11C 109.5 . . ?
Si4 C12 H12A 109.5 . . ?
Si4 C12 H12B 109.5 . . ?
Si4 C12 H12C 109.5 . . ?
H12A C12 H12B 109.5 . . ?
H12A C12 H12C 109.5 . . ?
H12B C12 H12C 109.5 . . ?
Si5 C13 H13A 109.5 . . ?
Si5 C13 H13B 109.5 . . ?
Si5 C13 H13C 109.5 . . ?
H13A C13 H13B 109.5 . . ?
H13A C13 H13C 109.5 . . ?
H13B C13 H13C 109.5 . . ?
Si5 C14 H14A 109.5 . . ?
Si5 C14 H14B 109.5 . . ?
Si5 C14 H14C 109.5 . . ?
H14A C14 H14B 109.5 . . ?
H14A C14 H14C 109.5 . . ?
H14B C14 H14C 109.5 . . ?
Si5 C15 H15A 109.5 . . ?
Si5 C15 H15B 109.5 . . ?
Si5 C15 H15C 109.5 . . ?
H15A C15 H15B 109.5 . . ?
H15A C15 H15C 109.5 . . ?
H15B C15 H15C 109.5 . . ?
Si6 C16 H16A 109.5 . . ?
Si6 C16 H16B 109.5 . . ?
Si6 C16 H16C 109.5 . . ?
H16A C16 H16B 109.5 . . ?
H16A C16 H16C 109.5 . . ?
H16B C16 H16C 109.5 . . ?
Si6 C17 H17A 109.5 . . ?
Si6 C17 H17B 109.5 . . ?
Si6 C17 H17C 109.5 . . ?
H17A C17 H17B 109.5 . . ?
H17A C17 H17C 109.5 . . ?
H17B C17 H17C 109.5 . . ?
Si6 C18 H18A 109.5 . . ?
Si6 C18 H18B 109.5 . . ?
Si6 C18 H18C 109.5 . . ?
H18A C18 H18B 109.5 . . ?
H18A C18 H18C 109.5 . . ?
H18B C18 H18C 109.5 . . ?
H19A C19 H19B 109.5 . . ?
H19A C19 H19C 109.5 . . ?
H19B C19 H19C 109.5 . . ?
C20 C19 H19A 109.5 . . ?
C20 C19 H19B 109.5 . . ?
C20 C19 H19C 109.5 . . ?
P1 C20 H20A 108.2 . . ?
P1 C20 H20B 108.2 . . ?
C19 C20 P1 116.5(6) . . ?
C19 C20 H20A 108.2 . . ?
C19 C20 H20B 108.2 . . ?
H20A C20 H20B 107.3 . . ?
H21A C21 H21B 109.5 . . ?
H21A C21 H21C 109.5 . . ?
H21B C21 H21C 109.5 . . ?
C22 C21 H21A 109.5 . . ?
C22 C21 H21B 109.5 . . ?
C22 C21 H21C 109.5 . . ?
P1 C22 H22A 107.3 . . ?
P1 C22 H22B 107.3 . . ?
C21 C22 P1 120.2(6) . . ?
C21 C22 H22A 107.3 . . ?
C21 C22 H22B 107.3 . . ?
H22A C22 H22B 106.9 . . ?
P1 C23 H23A 110.5 . . ?
P1 C23 H23B 110.5 . . ?
H23A C23 H23B 108.7 . . ?
C24 C23 P1 106.1(5) . . ?
C24 C23 H23A 110.5 . . ?
C24 C23 H23B 110.5 . . ?
P2 C24 H24A 109.9 . . ?
P2 C24 H24B 109.9 . . ?
C23 C24 P2 108.9(5) . . ?
C23 C24 H24A 109.9 . . ?
C23 C24 H24B 109.9 . . ?
H24A C24 H24B 108.3 . . ?
P2 C25 H25A 107.7 . . ?
P2 C25 H25B 107.7 . . ?
H25A C25 H25B 107.1 . . ?
C26 C25 P2 118.6(5) . . ?
C26 C25 H25A 107.7 . . ?
C26 C25 H25B 107.7 . . ?
C25 C26 H26A 109.5 . . ?
C25 C26 H26B 109.5 . . ?
C25 C26 H26C 109.5 . . ?
H26A C26 H26B 109.5 . . ?
H26A C26 H26C 109.5 . . ?
H26B C26 H26C 109.5 . . ?
P2 C27 H27A 109.0 . . ?
P2 C27 H27B 109.0 . . ?
H27A C27 H27B 107.8 . . ?
C28 C27 P2 112.9(5) . . ?
C28 C27 H27A 109.0 . . ?
C28 C27 H27B 109.0 . . ?
C27 C28 H28A 109.5 . . ?
C27 C28 H28B 109.5 . . ?
C27 C28 H28C 109.5 . . ?
H28A C28 H28B 109.5 . . ?
H28A C28 H28C 109.5 . . ?
H28B C28 H28C 109.5 . . ?
H29A C29 H29B 109.5 . . ?
H29A C29 H29C 109.5 . . ?
H29B C29 H29C 109.5 . . ?
C30 C29 H29A 109.5 . . ?
C30 C29 H29B 109.5 . . ?
C30 C29 H29C 109.5 . . ?
P3 C30 H30A 108.9 . . ?
P3 C30 H30B 108.9 . . ?
C29 C30 P3 113.5(5) . . ?
C29 C30 H30A 108.9 . . ?
C29 C30 H30B 108.9 . . ?
H30A C30 H30B 107.7 . . ?
H31A C31 H31B 109.5 . . ?
H31A C31 H31C 109.5 . . ?
H31B C31 H31C 109.5 . . ?
C32 C31 H31A 109.5 . . ?
C32 C31 H31B 109.5 . . ?
C32 C31 H31C 109.5 . . ?
P3 C32 H32A 107.4 . . ?
P3 C32 H32B 107.4 . . ?
C31 C32 P3 119.5(6) . . ?
C31 C32 H32A 107.4 . . ?
C31 C32 H32B 107.4 . . ?
H32A C32 H32B 107.0 . . ?
P3 C33 H33A 109.8 . . ?
P3 C33 H33B 109.8 . . ?
H33A C33 H33B 108.3 . . ?
C34 C33 P3 109.3(5) . . ?
C34 C33 H33A 109.8 . . ?
C34 C33 H33B 109.8 . . ?
P4 C34 H34A 110.6 . . ?
P4 C34 H34B 110.6 . . ?
C33 C34 P4 105.7(5) . . ?
C33 C34 H34A 110.6 . . ?
C33 C34 H34B 110.6 . . ?
H34A C34 H34B 108.7 . . ?
P4 C35 H35A 108.5 . . ?
P4 C35 H35B 108.5 . . ?
H35A C35 H35B 107.5 . . ?
C36 C35 P4 115.2(6) . . ?
C36 C35 H35A 108.5 . . ?
C36 C35 H35B 108.5 . . ?
C35 C36 H36A 109.5 . . ?
C35 C36 H36B 109.5 . . ?
C35 C36 H36C 109.5 . . ?
H36A C36 H36B 109.5 . . ?
H36A C36 H36C 109.5 . . ?
H36B C36 H36C 109.5 . . ?
P4 C37 H37A 107.9 . . ?
P4 C37 H37B 107.9 . . ?
H37A C37 H37B 107.2 . . ?
C38 C37 P4 117.6(6) . . ?
C38 C37 H37A 107.9 . . ?
C38 C37 H37B 107.9 . . ?
C37 C38 H38A 109.5 . . ?
C37 C38 H38B 109.5 . . ?
C37 C38 H38C 109.5 . . ?
H38A C38 H38B 109.5 . . ?
H38A C38 H38C 109.5 . . ?
H38B C38 H38C 109.5 . . ?

loop_
_geom_bond_atom_site_label_1
_geom_bond_atom_site_label_2
_geom_bond_distance
_geom_bond_site_symmetry_2
_geom_bond_publ_flag
Dy1 Si2 3.3679(19) . ?
Dy1 Si4 3.3815(19) . ?
Dy1 Si5 3.3402(19) . ?
Dy1 N1 2.396(6) . ?
Dy1 N3 2.280(5) . ?
Dy1 N4 2.262(5) . ?
Dy1 N5 2.235(5) . ?
Fe1 P1 2.2395(18) . ?
Fe1 P2 2.232(2) . ?
Fe1 P3 2.207(2) . ?
Fe1 P4 2.2309(17) . ?
Fe1 N2 1.747(6) . ?
P1 C20 1.841(8) . ?
P1 C22 1.841(7) . ?
P1 C23 1.840(8) . ?
P2 C24 1.866(7) . ?
P2 C25 1.854(7) . ?
P2 C27 1.847(7) . ?
P3 C30 1.831(7) . ?
P3 C32 1.843(7) . ?
P3 C33 1.866(7) . ?
P4 C34 1.843(7) . ?
P4 C35 1.841(7) . ?
P4 C37 1.830(7) . ?
Si1 N3 1.724(6) . ?
Si1 C1 1.862(8) . ?
Si1 C2 1.870(8) . ?
Si1 C3 1.869(8) . ?
Si2 N3 1.706(6) . ?
Si2 C4 1.859(9) . ?
Si2 C5 1.878(8) . ?
Si2 C6 1.859(8) . ?
Si3 N4 1.738(6) . ?
Si3 C7 1.870(8) . ?
Si3 C8 1.878(8) . ?
Si3 C9 1.877(8) . ?
Si4 N4 1.708(6) . ?
Si4 C10 1.866(7) . ?
Si4 C11 1.883(7) . ?
Si4 C12 1.866(8) . ?
Si5 N5 1.722(6) . ?
Si5 C13 1.904(8) . ?
Si5 C14 1.877(8) . ?
Si5 C15 1.875(7) . ?
Si6 N5 1.736(6) . ?
Si6 C16 1.876(8) . ?
Si6 C17 1.881(7) . ?
Si6 C18 1.875(9) . ?
N1 N2 1.168(7) . ?
C1 H1A 0.9800 . ?
C1 H1B 0.9800 . ?
C1 H1C 0.9800 . ?
C2 H2A 0.9800 . ?
C2 H2B 0.9800 . ?
C2 H2C 0.9800 . ?
C3 H3A 0.9800 . ?
C3 H3B 0.9800 . ?
C3 H3C 0.9800 . ?
C4 H4A 0.9800 . ?
C4 H4B 0.9800 . ?
C4 H4C 0.9800 . ?
C5 H5A 0.9800 . ?
C5 H5B 0.9800 . ?
C5 H5C 0.9800 . ?
C6 H6A 0.9800 . ?
C6 H6B 0.9800 . ?
C6 H6C 0.9800 . ?
C7 H7A 0.9800 . ?
C7 H7B 0.9800 . ?
C7 H7C 0.9800 . ?
C8 H8A 0.9800 . ?
C8 H8B 0.9800 . ?
C8 H8C 0.9800 . ?
C9 H9A 0.9800 . ?
C9 H9B 0.9800 . ?
C9 H9C 0.9800 . ?
C10 H10A 0.9800 . ?
C10 H10B 0.9800 . ?
C10 H10C 0.9800 . ?
C11 H11A 0.9800 . ?
C11 H11B 0.9800 . ?
C11 H11C 0.9800 . ?
C12 H12A 0.9800 . ?
C12 H12B 0.9800 . ?
C12 H12C 0.9800 . ?
C13 H13A 0.9800 . ?
C13 H13B 0.9800 . ?
C13 H13C 0.9800 . ?
C14 H14A 0.9800 . ?
C14 H14B 0.9800 . ?
C14 H14C 0.9800 . ?
C15 H15A 0.9800 . ?
C15 H15B 0.9800 . ?
C15 H15C 0.9800 . ?
C16 H16A 0.9800 . ?
C16 H16B 0.9800 . ?
C16 H16C 0.9800 . ?
C17 H17A 0.9800 . ?
C17 H17B 0.9800 . ?
C17 H17C 0.9800 . ?
C18 H18A 0.9800 . ?
C18 H18B 0.9800 . ?
C18 H18C 0.9800 . ?
C19 H19A 0.9800 . ?
C19 H19B 0.9800 . ?
C19 H19C 0.9800 . ?
C19 C20 1.500(12) . ?
C20 H20A 0.9900 . ?
C20 H20B 0.9900 . ?
C21 H21A 0.9800 . ?
C21 H21B 0.9800 . ?
C21 H21C 0.9800 . ?
C21 C22 1.508(9) . ?
C22 H22A 0.9900 . ?
C22 H22B 0.9900 . ?
C23 H23A 0.9900 . ?
C23 H23B 0.9900 . ?
C23 C24 1.511(10) . ?
C24 H24A 0.9900 . ?
C24 H24B 0.9900 . ?
C25 H25A 0.9900 . ?
C25 H25B 0.9900 . ?
C25 C26 1.525(10) . ?
C26 H26A 0.9800 . ?
C26 H26B 0.9800 . ?
C26 H26C 0.9800 . ?
C27 H27A 0.9900 . ?
C27 H27B 0.9900 . ?
C27 C28 1.527(11) . ?
C28 H28A 0.9800 . ?
C28 H28B 0.9800 . ?
C28 H28C 0.9800 . ?
C29 H29A 0.9800 . ?
C29 H29B 0.9800 . ?
C29 H29C 0.9800 . ?
C29 C30 1.534(10) . ?
C30 H30A 0.9900 . ?
C30 H30B 0.9900 . ?
C31 H31A 0.9800 . ?
C31 H31B 0.9800 . ?
C31 H31C 0.9800 . ?
C31 C32 1.519(10) . ?
C32 H32A 0.9900 . ?
C32 H32B 0.9900 . ?
C33 H33A 0.9900 . ?
C33 H33B 0.9900 . ?
C33 C34 1.561(10) . ?
C34 H34A 0.9900 . ?
C34 H34B 0.9900 . ?
C35 H35A 0.9900 . ?
C35 H35B 0.9900 . ?
C35 C36 1.519(10) . ?
C36 H36A 0.9800 . ?
C36 H36B 0.9800 . ?
C36 H36C 0.9800 . ?
C37 H37A 0.9900 . ?
C37 H37B 0.9900 . ?
C37 C38 1.543(9) . ?
C38 H38A 0.9800 . ?
C38 H38B 0.9800 . ?
C38 H38C 0.9800 . ?

loop_
_geom_torsion_atom_site_label_1
_geom_torsion_atom_site_label_2
_geom_torsion_atom_site_label_3
_geom_torsion_atom_site_label_4
_geom_torsion
_geom_torsion_site_symmetry_1
_geom_torsion_site_symmetry_2
_geom_torsion_site_symmetry_3
_geom_torsion_site_symmetry_4
_geom_torsion_publ_flag
Dy1 Si2 N3 Si1 177.1(6) . . . . ?
Dy1 Si4 N4 Si3 175.9(6) . . . . ?
Dy1 Si5 N5 Si6 179.0(6) . . . . ?
Fe1 P1 C20 C19 86.1(7) . . . . ?
Fe1 P1 C22 C21 179.3(5) . . . . ?
Fe1 P1 C23 C24 44.0(5) . . . . ?
Fe1 P2 C24 C23 32.4(6) . . . . ?
Fe1 P2 C25 C26 178.3(5) . . . . ?
Fe1 P2 C27 C28 54.8(7) . . . . ?
Fe1 P3 C30 C29 53.7(6) . . . . ?
Fe1 P3 C32 C31 172.1(5) . . . . ?
Fe1 P3 C33 C34 -22.3(6) . . . . ?
Fe1 P4 C34 C33 -50.0(5) . . . . ?
Fe1 P4 C35 C36 84.5(5) . . . . ?
Fe1 P4 C37 C38 173.8(5) . . . . ?
P1 C23 C24 P2 -46.0(6) . . . . ?
P3 C33 C34 P4 44.4(6) . . . . ?
C1 Si1 N3 Dy1 94.8(4) . . . . ?
C1 Si1 N3 Si2 -81.9(4) . . . . ?
C2 Si1 N3 Dy1 -28.2(5) . . . . ?
C2 Si1 N3 Si2 155.1(4) . . . . ?
C3 Si1 N3 Dy1 -146.8(4) . . . . ?
C3 Si1 N3 Si2 36.5(6) . . . . ?
C4 Si2 N3 Dy1 -121.0(4) . . . . ?
C4 Si2 N3 Si1 56.0(5) . . . . ?
C5 Si2 N3 Dy1 -2.1(4) . . . . ?
C5 Si2 N3 Si1 174.9(4) . . . . ?
C6 Si2 N3 Dy1 116.3(4) . . . . ?
C6 Si2 N3 Si1 -66.7(5) . . . . ?
C7 Si3 N4 Dy1 89.6(4) . . . . ?
C7 Si3 N4 Si4 -86.0(5) . . . . ?
C8 Si3 N4 Dy1 -149.7(4) . . . . ?
C8 Si3 N4 Si4 34.7(5) . . . . ?
C9 Si3 N4 Dy1 -32.1(5) . . . . ?
C9 Si3 N4 Si4 152.3(4) . . . . ?
C10 Si4 N4 Dy1 -119.6(4) . . . . ?
C10 Si4 N4 Si3 56.3(5) . . . . ?
C11 Si4 N4 Dy1 -0.8(4) . . . . ?
C11 Si4 N4 Si3 175.1(4) . . . . ?
C12 Si4 N4 Dy1 118.6(4) . . . . ?
C12 Si4 N4 Si3 -65.4(5) . . . . ?
C13 Si5 N5 Dy1 -3.1(4) . . . . ?
C13 Si5 N5 Si6 175.8(4) . . . . ?
C14 Si5 N5 Dy1 -121.4(3) . . . . ?
C14 Si5 N5 Si6 57.6(5) . . . . ?
C15 Si5 N5 Dy1 114.7(3) . . . . ?
C15 Si5 N5 Si6 -66.3(4) . . . . ?
C16 Si6 N5 Dy1 93.8(4) . . . . ?
C16 Si6 N5 Si5 -85.1(4) . . . . ?
C17 Si6 N5 Dy1 -147.3(4) . . . . ?
C17 Si6 N5 Si5 33.9(5) . . . . ?
C18 Si6 N5 Dy1 -28.3(5) . . . . ?
C18 Si6 N5 Si5 152.9(4) . . . . ?
C20 P1 C22 C21 41.6(7) . . . . ?
C20 P1 C23 C24 -178.4(5) . . . . ?
C22 P1 C20 C19 -146.2(6) . . . . ?
C22 P1 C23 C24 -73.3(5) . . . . ?
C23 P1 C20 C19 -41.6(7) . . . . ?
C23 P1 C22 C21 -62.9(7) . . . . ?
C24 P2 C25 C26 -61.8(7) . . . . ?
C24 P2 C27 C28 -67.9(7) . . . . ?
C25 P2 C24 C23 -93.3(6) . . . . ?
C25 P2 C27 C28 -168.5(6) . . . . ?
C27 P2 C24 C23 162.9(6) . . . . ?
C27 P2 C25 C26 39.8(7) . . . . ?
C30 P3 C32 C31 35.8(7) . . . . ?
C30 P3 C33 C34 104.0(5) . . . . ?
C32 P3 C30 C29 -168.5(6) . . . . ?
C32 P3 C33 C34 -151.6(5) . . . . ?
C33 P3 C30 C29 -66.8(6) . . . . ?
C33 P3 C32 C31 -66.3(7) . . . . ?
C34 P4 C35 C36 -158.6(5) . . . . ?
C34 P4 C37 C38 54.4(7) . . . . ?
C35 P4 C34 C33 -175.5(5) . . . . ?
C35 P4 C37 C38 -48.7(7) . . . . ?
C37 P4 C34 C33 80.2(5) . . . . ?
C37 P4 C35 C36 -55.1(6) . . . . ?

loop_
_twin_individual_id
_twin_individual_mass_fraction_refined
_oxdiff_twin_reflns_isolated
_oxdiff_twin_reflns_overlapped
_twin_individual_twin_lattice_type
_twin_individual_twin_matrix_11
_twin_individual_twin_matrix_12
_twin_individual_twin_matrix_13
_twin_individual_twin_matrix_21
_twin_individual_twin_matrix_22
_twin_individual_twin_matrix_23
_twin_individual_twin_matrix_31
_twin_individual_twin_matrix_32
_twin_individual_twin_matrix_33
1 0.4723 38618 10292 ref 1.0000 0.0000 0.0000 0.0000 1.0000 0.0000 0.0000 0.0000 1.0000
2 0.5277 0 10292 nmt -1.0034 -0.0126 -0.0204 -0.0334 0.9946 -0.0531 0.1213 -0.1149 -0.9932

loop_
_exptl_oxdiff_crystal_face_indexfrac_h
_exptl_oxdiff_crystal_face_indexfrac_k
_exptl_oxdiff_crystal_face_indexfrac_l
_exptl_oxdiff_crystal_face_x
_exptl_oxdiff_crystal_face_y
_exptl_oxdiff_crystal_face_z
1.9614 2.0030 -1.4695 0.0773 0.0019 -0.3057
-1.9614 -2.0030 1.4695 -0.0773 -0.0019 0.3057
-1.0156 0.9619 0.0092 -0.1522 -0.0258 0.0295
-2.0189 0.9288 0.1329 -0.2464 -0.0530 0.1192
1.0693 -1.8500 2.0913 0.2009 0.1350 0.0422
-2.0603 0.8217 -1.8530 -0.2373 -0.1636 0.1078
-1.0693 1.8500 -2.0913 -0.2009 -0.1350 -0.0422
-0.9813 -10.5464 8.2434 0.4831 0.3314 0.8104
0.0207 0.0535 0.9930 -0.0046 0.0553 0.0057
-0.0207 -0.0535 -0.9930 0.0046 -0.0553 -0.0057
-2.6601 -4.3762 15.9259 -0.0583 0.7443 0.6653
2.6155 4.2980 -16.0102 0.0589 -0.7510 -0.6576
-4.3181 7.9756 9.3504 -0.9028 0.4300 -0.0089
-0.9742 1.0690 1.9951 -0.1613 0.0848 0.0409
0.0038 -2.0437 -0.7639 0.1204 -0.0581 0.1149
-4.5499 2.2713 -13.0680 -0.5187 -0.8473 0.1136
-2.5811 5.3678 -14.3210 -0.5043 -0.8246 -0.2565
0.7884 -7.2835 13.9316 0.4447 0.7276 0.5223
-0.0800 3.0270 -17.3326 -0.1207 -0.9239 -0.3630
-2.5108 -0.9150 -16.4094 -0.1295 -0.9871 0.0944
2.4471 -1.1908 -17.3285 0.3626 -0.8731 -0.3259
-0.6725 -6.5837 -14.7794 0.3657 -0.8824 0.2960
0.9864 -2.0641 -1.8806 0.2192 -0.0863 0.0194
1.4886 -0.8328 17.2714 0.1293 0.9856 0.1085
-3.3033 3.0119 16.0961 -0.5446 0.7919 0.2763
